data_7251750
loop_
_publ_author_name
'Shi, Junhao'
'Liao, Sicheng'
'Huang, Shiliang'
'Jiang, Tianyu'
'Wang, Kangcai'
'Zhang, Wenquan'

_publ_section_title
;
 Synthesis and structural characterization of the <i>Z</i>-isomer of
 1,2-bis(tetrazol-5-yl)ethylene (H<sub>2</sub>bte) <i>via</i> photoinduced
 isomerization.
;
_journal_issue 3
_journal_name_full 'RSC advances'
_journal_page_first 2724
_journal_page_last 2731
_journal_paper_doi 10.1039/d5ra09255h
_journal_volume 16
_journal_year 2026
_chemical_formula_moiety 'C4 H9 N8 Na O3'
_chemical_formula_sum 'C4 H9 N8 Na O3'
_chemical_formula_weight 240.18
_space_group_crystal_system monoclinic
_space_group_IT_number 14
_space_group_name_Hall '-P 2ybc'
_space_group_name_H-M_alt 'P 1 21/c 1'
_atom_sites_solution_hydrogens mixed
_atom_sites_solution_primary dual
_audit_creation_date 2025-07-06
_audit_creation_method
;
Olex2 1.5
(compiled 2025.05.31 svn.r86d253d1 for OlexSys, GUI svn.r7254)
;
_audit_update_record
;
2025-07-19 deposited with the CCDC.	2025-12-18 downloaded from the CCDC.
;
_cell_angle_alpha 90
_cell_angle_beta 97.077(2)
_cell_angle_gamma 90
_cell_formula_units_Z 4
_cell_length_a 5.7806(2)
_cell_length_b 24.5527(5)
_cell_length_c 7.2544(2)
_cell_measurement_reflns_used 3506
_cell_measurement_temperature 292.78(10)
_cell_measurement_theta_max 77.1760
_cell_measurement_theta_min 3.5880
_cell_volume 1021.77(5)
_computing_cell_refinement 'CrysAlisPro 1.171.40.84a (Rigaku OD, 2020)'
_computing_data_collection 'CrysAlisPro 1.171.40.84a (Rigaku OD, 2020)'
_computing_data_reduction 'CrysAlisPro 1.171.40.84a (Rigaku OD, 2020)'
_computing_molecular_graphics 'Olex2 1.5 (Dolomanov et al., 2009)'
_computing_publication_material 'Olex2 1.5 (Dolomanov et al., 2009)'
_computing_structure_refinement 'SHELXL 2019/3 (Sheldrick, 2015)'
_computing_structure_solution 'SHELXT 2014/5 (Sheldrick, 2014)'
_diffrn_ambient_environment air
_diffrn_ambient_temperature 292.78(10)
_diffrn_detector 'Hybrid Pixel Array Detector'
_diffrn_detector_area_resol_mean 10.0000
_diffrn_detector_type HyPix
_diffrn_measured_fraction_theta_full 0.999
_diffrn_measured_fraction_theta_max 0.984
_diffrn_measurement_details
;
List of Runs (angles in degrees, time in seconds):

  # Type    Start    End  Width  t~exp~   \w     \q     \k     \f   Frames
#--------------------------------------------------------------------------
  1  \w      2.00  46.00   0.50    0.09    --   47.45 -45.00  76.00   88
  2  \w     47.00  90.00   0.50    0.34    --  107.75 -77.00  90.00   86
  3  \w     78.00 105.00   0.50    0.34    --  107.75 -94.00  60.00   54
  4  \w     82.00 108.00   0.50    0.34    --  107.75-125.00  90.00   52
  5  \w     36.00  61.00   0.50    0.34    --  107.75 -61.00 150.00   50
  6  \w     36.00  73.00   0.50    0.34    --  107.75-125.00  90.00   74
  7  \w     36.00  71.00   0.50    0.34    --  107.75 -61.00   0.00   70
  8  \w     41.00  68.00   0.50    0.34    --  107.75 -61.00 -60.00   54
  9  \w     65.00  98.00   0.50    0.34    --  107.75 -77.00 -90.00   66
 10  \w     42.00  68.00   0.50    0.34    --  107.75 -61.00-120.00   52
 11  \w     37.00  71.00   0.50    0.34    --  107.75 -61.00 -90.00   68
 12  \w     35.00  60.00   0.50    0.34    --  107.75 -61.00-150.00   50
 13  \w     42.00  68.00   0.50    0.34    --  107.75 -61.00-180.00   52
 14  \w    106.00 177.00   0.50    0.34    --  107.75  15.00-180.00  142
 15  \w    144.00 178.00   0.50    0.34    --  107.75  45.00-133.00   68
 16  \w    153.00 178.00   0.50    0.34    --  107.75  30.00 -60.00   50
 17  \w    111.00 140.00   0.50    0.34    --  107.75  45.00-133.00   58
 18  \w     97.00 131.00   0.50    0.34    --  107.75  30.00 -60.00   68
 19  \w    119.00 145.00   0.50    0.34    --  107.75  61.00 -30.00   52
 20  \w    146.00 174.00   0.50    0.34    --  107.75  61.00 120.00   56
 21  \w    153.00 178.00   0.50    0.34    --  107.75  61.00 150.00   50
 22  \w     91.00 134.00   0.50    0.34    --  107.75  61.00 150.00   86
 23  \w     93.00 119.00   0.50    0.34    --  107.75  61.00 120.00   52
 24  \w     38.00  63.00   0.50    0.34    --  107.75 -61.00 -30.00   50
 25  \w     38.00  70.00   0.50    0.34    --  107.75 -61.00  60.00   64
 26  \w     53.00  78.00   0.50    0.09    --   47.45  45.00-133.00   50
 27  \w    -44.00 -18.00   0.50    0.34    --  -86.25  45.00-133.00   52
 28  \w    -48.00  24.00   0.50    0.09    --  -47.45  45.00-133.00  144
 29  \w    -39.00 -14.00   0.50    0.34    --  -86.25  45.00  30.00   50
 30  \w    -65.00 -40.00   0.50    0.09    --  -47.45 -45.00  76.00   50
 31  \w   -118.00 -72.00   0.50    0.09    --  -47.45 -45.00  76.00   92
 32  \w   -120.00 -82.00   0.50    0.09    --  -47.45-125.00-180.00   76
 33  \w   -115.00 -89.00   0.50    0.09    --  -47.45-125.00-150.00   52
 34  \w   -140.00-115.00   0.50    0.34    --  -86.25 -45.00  76.00   50
;
_diffrn_measurement_device 'four-circle diffractometer'
_diffrn_measurement_device_type 'XtaLAB Synergy, Dualflex, HyPix'
_diffrn_measurement_method '\w scans'
_diffrn_orient_matrix_type 'CrysAlisPro convention (1999,Acta A55,543-557)'
_diffrn_orient_matrix_UB_11 -0.0258348000
_diffrn_orient_matrix_UB_12 -0.0306739000
_diffrn_orient_matrix_UB_13 -0.1866049000
_diffrn_orient_matrix_UB_21 0.2482969000
_diffrn_orient_matrix_UB_22 0.0174690000
_diffrn_orient_matrix_UB_23 -0.0307268000
_diffrn_orient_matrix_UB_31 0.0989348000
_diffrn_orient_matrix_UB_32 -0.0518966000
_diffrn_orient_matrix_UB_33 0.1000579000
_diffrn_radiation_monochromator mirror
_diffrn_radiation_probe x-ray
_diffrn_radiation_type 'Cu K\a'
_diffrn_radiation_wavelength 1.54184
_diffrn_reflns_av_R_equivalents 0.0563
_diffrn_reflns_av_unetI/netI 0.0487
_diffrn_reflns_Laue_measured_fraction_full 0.999
_diffrn_reflns_Laue_measured_fraction_max 0.984
_diffrn_reflns_limit_h_max 7
_diffrn_reflns_limit_h_min -7
_diffrn_reflns_limit_k_max 24
_diffrn_reflns_limit_k_min -30
_diffrn_reflns_limit_l_max 9
_diffrn_reflns_limit_l_min -8
_diffrn_reflns_number 7537
_diffrn_reflns_point_group_measured_fraction_full 0.999
_diffrn_reflns_point_group_measured_fraction_max 0.984
_diffrn_reflns_theta_full 67.684
_diffrn_reflns_theta_max 77.416
_diffrn_reflns_theta_min 3.600
_diffrn_source 'micro-focus sealed X-ray tube'
_diffrn_source_type 'PhotonJet (Cu) X-ray Source'
_exptl_absorpt_coefficient_mu 1.488
_exptl_absorpt_correction_T_max 1.00000
_exptl_absorpt_correction_T_min 0.42643
_exptl_absorpt_correction_type multi-scan
_exptl_absorpt_process_details
;
CrysAlisPro 1.171.40.84a (Rigaku Oxford Diffraction, 2020)
Empirical absorption correction using spherical harmonics,
implemented in SCALE3 ABSPACK scaling algorithm.
;
_exptl_crystal_colour 'clear yellowish yellow'
_exptl_crystal_colour_lustre clear
_exptl_crystal_colour_modifier yellowish
_exptl_crystal_colour_primary yellow
_exptl_crystal_density_diffrn 1.561
_exptl_crystal_description block
_exptl_crystal_F_000 496
_exptl_crystal_size_max 0.19
_exptl_crystal_size_mid 0.12
_exptl_crystal_size_min 0.06
_refine_diff_density_max 0.255
_refine_diff_density_min -0.317
_refine_diff_density_rms 0.081
_refine_ls_extinction_method none
_refine_ls_goodness_of_fit_ref 1.086
_refine_ls_hydrogen_treatment mixed
_refine_ls_matrix_type full
_refine_ls_number_parameters 177
_refine_ls_number_reflns 2133
_refine_ls_number_restraints 1
_refine_ls_restrained_S_all 1.086
_refine_ls_R_factor_all 0.0625
_refine_ls_R_factor_gt 0.0426
_refine_ls_shift/su_max 0.001
_refine_ls_shift/su_mean 0.000
_refine_ls_structure_factor_coef Fsqd
_refine_ls_weighting_details 'w=1/[\s^2^(Fo^2^)+(0.0599P)^2^+0.2202P] where P=(Fo^2^+2Fc^2^)/3'
_refine_ls_weighting_scheme calc
_refine_ls_wR_factor_gt 0.1077
_refine_ls_wR_factor_ref 0.1277
_reflns_Friedel_coverage 0.000
_reflns_number_gt 1688
_reflns_number_total 2133
_reflns_threshold_expression 'I > 2\s(I)'
_cod_data_source_file d5ra09255h2.cif
_cod_data_source_block exp_5140-lsc-pboac
_cod_database_code 7251750
_shelx_shelxl_version_number 2019/3
_shelx_space_group_comment
;
The symmetry employed for this shelxl refinement is uniquely defined
by the following loop, which should always be used as a source of
symmetry information in preference to the above space-group names.
They are only intended as comments.
;
_shelx_estimated_absorpt_t_max 0.916
_shelx_estimated_absorpt_t_min 0.765
_olex2_refinement_description
;
1. Fixed Uiso
 At 1.2 times of:
  All C(H) groups
 At 1.5 times of:
  All O(H,H) groups
2. Restrained distances
 Na1-O1 \\sim Na1-O1A
 with sigma of 0.02
3. Others
 Sof(O1A)=Sof(H1AA)=Sof(H1AB)=1-FVAR(1)
 Sof(O1)=Sof(H1A)=Sof(H1B)=FVAR(1)
4.a Rotating group:
 O1(H1A,H1B), O1A(H1AA,H1AB)
4.b Aromatic/amide H refined with riding coordinates:
 C3(H3), C2(H2)
;
_olex2_submission_special_instructions 'No special instructions were received'
_oxdiff_exptl_absorpt_empirical_details
;
Empirical correction (ABSPACK) includes:
- Absorption correction using spherical harmonics
- Frame scaling
;
_oxdiff_exptl_absorpt_empirical_full_max 2.082
_oxdiff_exptl_absorpt_empirical_full_min 0.773

loop_
_space_group_symop_operation_xyz
'x, y, z'
'-x, y+1/2, -z+1/2'
'-x, -y, -z'
'x, -y-1/2, z-1/2'

loop_
_atom_site_label
_atom_site_type_symbol
_atom_site_fract_x
_atom_site_fract_y
_atom_site_fract_z
_atom_site_U_iso_or_equiv
_atom_site_adp_type
_atom_site_occupancy
_atom_site_site_symmetry_order
_atom_site_calc_flag
_atom_site_refinement_flags_posn
_atom_site_refinement_flags_adp
_atom_site_refinement_flags_occupancy
_atom_site_disorder_assembly
_atom_site_disorder_group
Na1 Na 0.21944(13) 0.52835(3) 0.40070(11) 0.0447(2) Uani 1 1 d D . . . .
O3 O -0.0555(3) 0.56258(6) 0.6010(2) 0.0464(4) Uani 1 1 d . . . . .
O2 O 0.5699(3) 0.50061(7) 0.2926(2) 0.0512(4) Uani 1 1 d . . . . .
N5 N 0.3722(3) 0.70882(7) 0.3937(2) 0.0441(4) Uani 1 1 d . . . . .
N8 N 0.5949(3) 0.64066(6) 0.4736(2) 0.0462(4) Uani 1 1 d . . . . .
N4 N 0.3872(3) 0.81508(7) 0.3915(2) 0.0471(4) Uani 1 1 d . . . . .
N7 N 0.3841(3) 0.62299(7) 0.3973(3) 0.0512(4) Uani 1 1 d . . . . .
N6 N 0.2477(3) 0.66379(7) 0.3479(3) 0.0522(4) Uani 1 1 d . . . . .
N1 N 0.6481(4) 0.87769(7) 0.4808(3) 0.0557(5) Uani 1 1 d . . . . .
N3 N 0.2944(4) 0.86408(7) 0.3501(3) 0.0546(5) Uani 1 1 d . . . . .
N2 N 0.4513(4) 0.90119(8) 0.4044(3) 0.0595(5) Uani 1 1 d . . . . .
C4 C 0.5850(3) 0.69446(7) 0.4711(2) 0.0394(4) Uani 1 1 d . . . . .
C1 C 0.6049(4) 0.82422(7) 0.4711(2) 0.0424(4) Uani 1 1 d . . . . .
C3 C 0.7747(3) 0.73027(8) 0.5424(3) 0.0449(4) Uani 1 1 d . . . . .
H3 H 0.909940 0.713067 0.595911 0.054 Uiso 1 1 calc R U . . .
C2 C 0.7813(4) 0.78477(8) 0.5416(3) 0.0466(5) Uani 1 1 d . . . . .
H2 H 0.921458 0.799821 0.594806 0.056 Uiso 1 1 calc R U . . .
O1 O -0.0649(17) 0.5415(3) 0.1406(10) 0.039(2) Uani 0.32(2) 1 d D . P A 1
H1A H -0.033985 0.570821 0.076751 0.058 Uiso 0.32(2) 1 d R U P A 1
H1B H -0.204274 0.549133 0.173732 0.058 Uiso 0.32(2) 1 d R U P A 1
O1A O 0.0324(18) 0.55009(18) 0.1006(8) 0.069(2) Uani 0.68(2) 1 d D . P A 2
H1AA H -0.081889 0.572427 0.107664 0.103 Uiso 0.68(2) 1 d R U P A 2
H1AB H -0.034005 0.521582 0.047590 0.103 Uiso 0.68(2) 1 d R U P A 2
H5 H 0.327(6) 0.7450(12) 0.371(4) 0.073(8) Uiso 1 1 d . . . . .
H3A H -0.155(5) 0.5860(10) 0.563(3) 0.050(6) Uiso 1 1 d . . . . .
H3B H 0.024(7) 0.5831(15) 0.693(5) 0.099(11) Uiso 1 1 d . . . . .
H2A H 0.567(6) 0.4706(15) 0.216(6) 0.100(12) Uiso 1 1 d . . . . .
H2B H 0.615(8) 0.5236(18) 0.235(7) 0.127(18) Uiso 1 1 d . . . . .

loop_
_atom_site_aniso_label
_atom_site_aniso_U_11
_atom_site_aniso_U_22
_atom_site_aniso_U_33
_atom_site_aniso_U_23
_atom_site_aniso_U_13
_atom_site_aniso_U_12
Na1 0.0387(4) 0.0376(4) 0.0572(5) -0.0005(3) 0.0032(3) 0.0018(3)
O3 0.0405(7) 0.0339(7) 0.0624(9) -0.0033(6) -0.0034(6) 0.0067(6)
O2 0.0473(8) 0.0467(8) 0.0598(9) -0.0099(7) 0.0073(7) 0.0014(6)
N5 0.0386(9) 0.0369(8) 0.0540(9) 0.0030(6) -0.0051(7) -0.0012(7)
N8 0.0413(9) 0.0383(8) 0.0575(10) 0.0020(7) 0.0006(7) 0.0033(7)
N4 0.0420(9) 0.0434(9) 0.0545(9) 0.0067(7) 0.0001(7) 0.0017(7)
N7 0.0490(10) 0.0392(9) 0.0640(11) 0.0004(7) 0.0009(8) -0.0023(7)
N6 0.0428(9) 0.0413(9) 0.0688(11) 0.0029(7) -0.0077(8) -0.0032(7)
N1 0.0627(12) 0.0449(9) 0.0576(11) 0.0055(7) -0.0001(9) -0.0055(8)
N3 0.0515(10) 0.0480(9) 0.0630(11) 0.0118(8) 0.0023(8) 0.0060(8)
N2 0.0662(13) 0.0458(10) 0.0650(12) 0.0085(8) 0.0017(9) 0.0026(9)
C4 0.0364(9) 0.0416(9) 0.0395(9) 0.0028(7) 0.0023(7) 0.0018(7)
C1 0.0473(11) 0.0399(9) 0.0393(9) 0.0027(7) 0.0029(8) -0.0044(8)
C3 0.0372(9) 0.0501(11) 0.0455(10) 0.0019(8) -0.0031(8) 0.0019(8)
C2 0.0403(10) 0.0495(11) 0.0476(10) -0.0005(8) -0.0049(8) -0.0077(8)
O1 0.034(3) 0.035(3) 0.048(3) 0.0074(19) 0.011(2) 0.002(2)
O1A 0.084(5) 0.0519(17) 0.064(2) -0.0034(15) -0.014(3) 0.013(2)

loop_
_atom_type_symbol
_atom_type_description
_atom_type_scat_dispersion_real
_atom_type_scat_dispersion_imag
_atom_type_scat_source
C C 0.0181 0.0091 'International Tables Vol C Tables 4.2.6.8 and 6.1.1.4'
H H 0.0000 0.0000 'International Tables Vol C Tables 4.2.6.8 and 6.1.1.4'
N N 0.0311 0.0180 'International Tables Vol C Tables 4.2.6.8 and 6.1.1.4'
Na Na 0.1353 0.1239 'International Tables Vol C Tables 4.2.6.8 and 6.1.1.4'
O O 0.0492 0.0322 'International Tables Vol C Tables 4.2.6.8 and 6.1.1.4'

loop_
_geom_angle_atom_site_label_1
_geom_angle_atom_site_label_2
_geom_angle_atom_site_label_3
_geom_angle
_geom_angle_site_symmetry_1
_geom_angle_site_symmetry_3
_geom_angle_publ_flag
Na1 Na1 Na1 110.62(4) 3_566 3_666 ?
O3 Na1 Na1 120.62(5) . 3_666 ?
O3 Na1 Na1 45.99(4) . 3_566 ?
O3 Na1 Na1 88.77(5) 3_566 3_666 ?
O3 Na1 Na1 46.16(4) 3_566 3_566 ?
O3 Na1 O3 92.15(5) 3_566 . ?
O3 Na1 O2 83.69(6) 3_566 3_666 ?
O3 Na1 O2 81.34(6) . 3_666 ?
O3 Na1 N7 178.95(7) 3_566 . ?
O3 Na1 N7 87.85(6) . . ?
O2 Na1 Na1 138.16(6) . 3_566 ?
O2 Na1 Na1 42.75(4) . 3_666 ?
O2 Na1 Na1 39.78(4) 3_666 3_666 ?
O2 Na1 Na1 79.17(5) 3_666 3_566 ?
O2 Na1 O3 94.79(6) . 3_566 ?
O2 Na1 O3 161.62(7) . . ?
O2 Na1 O2 82.54(6) . 3_666 ?
O2 Na1 N7 97.35(6) 3_666 . ?
O2 Na1 N7 85.53(7) . . ?
O2 Na1 O1 108.3(2) . . ?
O2 Na1 O1A 94.2(3) . . ?
N7 Na1 Na1 133.83(6) . 3_566 ?
N7 Na1 Na1 92.13(5) . 3_666 ?
O1 Na1 Na1 84.9(3) . 3_566 ?
O1 Na1 Na1 149.4(2) . 3_666 ?
O1 Na1 O3 83.6(2) . 3_566 ?
O1 Na1 O3 89.3(2) . . ?
O1 Na1 O2 163.9(3) . 3_666 ?
O1 Na1 N7 95.3(2) . . ?
O1A Na1 O3 102.3(3) . . ?
O1A Na1 O2 175.75(15) . 3_666 ?
O1A Na1 N7 85.02(19) . . ?
Na1 O3 Na1 87.85(5) 3_566 . ?
Na1 O3 H3A 120.9(16) . . ?
Na1 O3 H3A 112.2(17) 3_566 . ?
Na1 O3 H3B 132(2) 3_566 . ?
Na1 O3 H3B 109(2) . . ?
H3A O3 H3B 98(3) . . ?
Na1 O2 Na1 97.46(6) . 3_666 ?
Na1 O2 H2A 106(2) 3_666 . ?
Na1 O2 H2A 119(2) . . ?
Na1 O2 H2B 122(4) 3_666 . ?
Na1 O2 H2B 109(3) . . ?
H2A O2 H2B 104(4) . . ?
N6 N5 H5 128(2) . . ?
C4 N5 N6 109.01(16) . . ?
C4 N5 H5 123(2) . . ?
C4 N8 N7 106.30(16) . . ?
N3 N4 C1 106.03(17) . . ?
N8 N7 Na1 128.21(13) . . ?
N6 N7 Na1 119.90(14) . . ?
N6 N7 N8 110.70(16) . . ?
N7 N6 N5 106.21(16) . . ?
N2 N1 C1 105.01(18) . . ?
N2 N3 N4 108.32(18) . . ?
N3 N2 N1 110.31(17) . . ?
N5 C4 C3 127.37(17) . . ?
N8 C4 N5 107.79(17) . . ?
N8 C4 C3 124.83(18) . . ?
N4 C1 C2 128.50(17) . . ?
N1 C1 N4 110.32(18) . . ?
N1 C1 C2 121.18(19) . . ?
C4 C3 H3 115.7 . . ?
C2 C3 C4 128.67(18) . . ?
C2 C3 H3 115.7 . . ?
C1 C2 H2 114.8 . . ?
C3 C2 C1 130.46(18) . . ?
C3 C2 H2 114.8 . . ?
Na1 O1 H1A 111.3 . . ?
Na1 O1 H1B 112.1 . . ?
H1A O1 H1B 102.6 . . ?
Na1 O1A H1AA 110.7 . . ?
Na1 O1A H1AB 110.7 . . ?
H1AA O1A H1AB 103.8 . . ?

loop_
_geom_bond_atom_site_label_1
_geom_bond_atom_site_label_2
_geom_bond_distance
_geom_bond_site_symmetry_2
_geom_bond_publ_flag
Na1 Na1 3.3691(15) 3_566 ?
Na1 Na1 3.6583(15) 3_666 ?
Na1 O3 2.4246(16) 3_566 ?
Na1 O3 2.4319(17) . ?
Na1 O2 2.3609(17) . ?
Na1 O2 2.5045(19) 3_666 ?
Na1 N7 2.5124(18) . ?
Na1 O1 2.367(6) . ?
Na1 O1A 2.370(4) . ?
O3 H3A 0.84(3) . ?
O3 H3B 0.92(4) . ?
O2 H2A 0.92(4) . ?
O2 H2B 0.76(5) . ?
N5 N6 1.338(2) . ?
N5 C4 1.336(2) . ?
N5 H5 0.94(3) . ?
N8 N7 1.347(3) . ?
N8 C4 1.322(2) . ?
N4 N3 1.336(2) . ?
N4 C1 1.337(3) . ?
N7 N6 1.298(3) . ?
N1 N2 1.334(3) . ?
N1 C1 1.337(3) . ?
N3 N2 1.312(3) . ?
C4 C3 1.450(3) . ?
C1 C2 1.453(3) . ?
C3 H3 0.9300 . ?
C3 C2 1.339(3) . ?
C2 H2 0.9300 . ?
O1 H1A 0.8863 . ?
O1 H1B 0.8887 . ?
O1A H1AA 0.8650 . ?
O1A H1AB 0.8651 . ?

loop_
_geom_torsion_atom_site_label_1
_geom_torsion_atom_site_label_2
_geom_torsion_atom_site_label_3
_geom_torsion_atom_site_label_4
_geom_torsion
_geom_torsion_site_symmetry_1
_geom_torsion_site_symmetry_2
_geom_torsion_site_symmetry_3
_geom_torsion_site_symmetry_4
_geom_torsion_publ_flag
Na1 N7 N6 N5 168.30(13) . . . . ?
N5 C4 C3 C2 -2.2(3) . . . . ?
N8 N7 N6 N5 -0.2(2) . . . . ?
N8 C4 C3 C2 178.3(2) . . . . ?
N4 N3 N2 N1 0.3(3) . . . . ?
N4 C1 C2 C3 1.4(4) . . . . ?
N7 N8 C4 N5 -0.3(2) . . . . ?
N7 N8 C4 C3 179.23(18) . . . . ?
N6 N5 C4 N8 0.2(2) . . . . ?
N6 N5 C4 C3 -179.35(19) . . . . ?
N1 C1 C2 C3 -178.7(2) . . . . ?
N3 N4 C1 N1 0.4(2) . . . . ?
N3 N4 C1 C2 -179.8(2) . . . . ?
N2 N1 C1 N4 -0.2(2) . . . . ?
N2 N1 C1 C2 179.94(19) . . . . ?
C4 N5 N6 N7 0.0(2) . . . . ?
C4 N8 N7 Na1 -166.99(14) . . . . ?
C4 N8 N7 N6 0.4(2) . . . . ?
C4 C3 C2 C1 0.1(4) . . . . ?
C1 N4 N3 N2 -0.4(2) . . . . ?
C1 N1 N2 N3 -0.1(2) . . . . ?
